data_7211444
loop_
_publ_author_name
'Yang, Bing-Ping'
'Xu, Xiang'
'Huang, Chao'
'Mao, Jiang-Gao'

_publ_section_title
;
 K4TM4(V2O7)2(IO3)4(H2O) (TM = Zn, Ni, Co): a series of quinary mixed
 metal--vanadium(v)--iodates
;
_journal_issue 48
_journal_name_full CrystEngComm
_journal_page_first 10464
_journal_paper_doi 10.1039/c3ce41653d
_journal_volume 15
_journal_year 2013
_chemical_formula_moiety '2(I2 O13 V2 Zn2), 2(O0.50)2H, 4(K)'
_chemical_formula_sum 'H2 I4 K4 O27 V4 Zn4'
_chemical_formula_weight 1563.26
_chemical_name_systematic
; 
 ? 
;
_space_group_IT_number 176
_symmetry_cell_setting hexagonal
_symmetry_space_group_name_Hall '-P 6c'
_symmetry_space_group_name_H-M 'P 63/m'
_atom_sites_solution_hydrogens none
_atom_sites_solution_primary direct
_atom_sites_solution_secondary difmap
_audit_creation_method SHELXL-97
_cell_angle_alpha 90.00
_cell_angle_beta 90.00
_cell_angle_gamma 120.00
_cell_formula_units_Z 1
_cell_length_a 5.5732(6)
_cell_length_b 5.5732(6)
_cell_length_c 25.339(4)
_cell_measurement_reflns_used 727
_cell_measurement_temperature 293(2)
_cell_measurement_theta_max 27.4333
_cell_measurement_theta_min 2.4112
_cell_volume 681.60(15)
_computing_cell_refinement 'CrystalClear (Rigaku Inc., 2007)'
_computing_data_collection 'CrystalClear (Rigaku Inc., 2007)'
_computing_data_reduction 'CrystalClear (Rigaku Inc., 2007)'
_computing_structure_refinement 'SHELXL-97 (Sheldrick, 1997)'
_computing_structure_solution 'SHELXS-97 (Sheldrick, 1990)'
_diffrn_ambient_temperature 293(2)
_diffrn_measured_fraction_theta_full 0.985
_diffrn_measured_fraction_theta_max 0.985
_diffrn_measurement_method CCD_Profile_fitting
_diffrn_radiation_monochromator graphite
_diffrn_radiation_source 'fine-focus sealed tube'
_diffrn_radiation_type MoK\a
_diffrn_radiation_wavelength 0.71073
_diffrn_reflns_av_R_equivalents 0.0632
_diffrn_reflns_av_sigmaI/netI 0.0293
_diffrn_reflns_limit_h_max 7
_diffrn_reflns_limit_h_min -7
_diffrn_reflns_limit_k_max 7
_diffrn_reflns_limit_k_min -7
_diffrn_reflns_limit_l_max 32
_diffrn_reflns_limit_l_min -31
_diffrn_reflns_number 5152
_diffrn_reflns_theta_full 27.50
_diffrn_reflns_theta_max 27.50
_diffrn_reflns_theta_min 4.22
_exptl_absorpt_coefficient_mu 10.011
_exptl_absorpt_correction_T_max 1.0000
_exptl_absorpt_correction_T_min 0.4844
_exptl_absorpt_correction_type multi-scan
_exptl_absorpt_process_details Higashi
_exptl_crystal_colour orange
_exptl_crystal_density_diffrn 3.808
_exptl_crystal_density_method 'not measured'
_exptl_crystal_description 'hexagonal plate'
_exptl_crystal_F_000 718
_exptl_crystal_size_max 0.13
_exptl_crystal_size_mid 0.12
_exptl_crystal_size_min 0.03
_refine_diff_density_max 0.777
_refine_diff_density_min -1.076
_refine_diff_density_rms 0.179
_refine_ls_extinction_method none
_refine_ls_goodness_of_fit_ref 1.230
_refine_ls_hydrogen_treatment none
_refine_ls_matrix_type full
_refine_ls_number_parameters 36
_refine_ls_number_reflns 537
_refine_ls_number_restraints 0
_refine_ls_restrained_S_all 1.230
_refine_ls_R_factor_all 0.0387
_refine_ls_R_factor_gt 0.0347
_refine_ls_shift/su_max 0.000
_refine_ls_shift/su_mean 0.000
_refine_ls_structure_factor_coef Fsqd
_refine_ls_weighting_details 'calc w=1/[\s^2^(Fo^2^)+(0.0198P)^2^+4.2645P] where P=(Fo^2^+2Fc^2^)/3'
_refine_ls_weighting_scheme calc
_refine_ls_wR_factor_gt 0.0700
_refine_ls_wR_factor_ref 0.0717
_reflns_number_gt 499
_reflns_number_total 537
_reflns_threshold_expression >2sigma(I)
_cod_data_source_file c3ce41653d.cif
_cod_data_source_block K4Zn4(V2O7)2(IO3)4(H2O)
_cod_depositor_comments
;
The following automatic conversions were performed:

'_exptl_absorpt_correction_type' value 'Multi-scan' changed to
'multi-scan' according to
/home/saulius/struct/CIF-dictionaries/cif_core.dic dictionary named
'cif_core.dic' version 2.4.2 from 2011-04-26.

Automatic conversion script
Id: cif_fix_values 1891 2012-01-12 08:04:46Z andrius 
;
_cod_original_cell_volume 681.61(16)
_cod_original_sg_symbol_H-M P6(3)/m
_cod_database_code 7211444

loop_
_symmetry_equiv_pos_as_xyz
'x, y, z'
'-y, x-y, z'
'-x+y, -x, z'
'-x, -y, z+1/2'
'y, -x+y, z+1/2'
'x-y, x, z+1/2'
'-x, -y, -z'
'y, -x+y, -z'
'x-y, x, -z'
'x, y, -z-1/2'
'-y, x-y, -z-1/2'
'-x+y, -x, -z-1/2'

loop_
_atom_site_label
_atom_site_type_symbol
_atom_site_fract_x
_atom_site_fract_y
_atom_site_fract_z
_atom_site_U_iso_or_equiv
_atom_site_adp_type
_atom_site_occupancy
_atom_site_symmetry_multiplicity
_atom_site_calc_flag
_atom_site_refinement_flags
K1 K 0.6667 0.3333 0.2500 0.0435(10) Uani 1 6 d S
K2 K 1.0000 0.0000 0.5000 0.0303(7) Uani 1 6 d S
Zn1 Zn 0.6667 0.3333 0.39287(4) 0.0159(3) Uani 1 3 d S
V1 V 1.0000 1.0000 0.32055(6) 0.0113(3) Uani 1 3 d S
I1 I 0.3333 0.6667 0.40108(2) 0.01350(19) Uani 1 3 d S
O1 O 0.4178(8) 0.4350(8) 0.43552(15) 0.0187(8) Uani 1 1 d .
O2 O 1.0000 1.0000 0.2500 0.039(3) Uani 1 6 d S
O3 O 0.7616(9) 0.6822(8) 0.34161(15) 0.0211(9) Uani 1 1 d .
O1W O 0.3333 0.6667 0.2500 0.039(6) Uani 0.50 6 d SP

loop_
_atom_site_aniso_label
_atom_site_aniso_U_11
_atom_site_aniso_U_22
_atom_site_aniso_U_33
_atom_site_aniso_U_23
_atom_site_aniso_U_13
_atom_site_aniso_U_12
K1 0.0548(16) 0.0548(16) 0.0207(17) 0.000 0.000 0.0274(8)
K2 0.0317(11) 0.0317(11) 0.0274(16) 0.000 0.000 0.0158(5)
Zn1 0.0118(3) 0.0118(3) 0.0241(6) 0.000 0.000 0.00590(17)
V1 0.0107(4) 0.0107(4) 0.0126(7) 0.000 0.000 0.0054(2)
I1 0.0113(2) 0.0113(2) 0.0179(3) 0.000 0.000 0.00566(11)
O1 0.0187(19) 0.015(2) 0.0256(19) 0.0057(16) 0.0048(16) 0.0105(17)
O2 0.054(5) 0.054(5) 0.010(5) 0.000 0.000 0.027(2)
O3 0.018(2) 0.013(2) 0.029(2) 0.0049(16) 0.0041(17) 0.0052(16)
O1W 0.045(9) 0.045(9) 0.026(11) 0.000 0.000 0.023(5)

loop_
_atom_type_symbol
_atom_type_description
_atom_type_scat_dispersion_real
_atom_type_scat_dispersion_imag
_atom_type_scat_source
O O 0.0106 0.0060 'International Tables Vol C Tables 4.2.6.8 and 6.1.1.4'
K K 0.2009 0.2494 'International Tables Vol C Tables 4.2.6.8 and 6.1.1.4'
V V 0.3005 0.5294 'International Tables Vol C Tables 4.2.6.8 and 6.1.1.4'
Zn Zn 0.2839 1.4301 'International Tables Vol C Tables 4.2.6.8 and 6.1.1.4'
I I -0.4742 1.8119 'International Tables Vol C Tables 4.2.6.8 and 6.1.1.4'
H H 0.0000 0.0000 'International Tables Vol C Tables 4.2.6.8 and 6.1.1.4'

loop_
_geom_angle_atom_site_label_1
_geom_angle_atom_site_label_2
_geom_angle_atom_site_label_3
_geom_angle
_geom_angle_site_symmetry_1
_geom_angle_site_symmetry_3
O3 K1 O3 145.09(6) 11_656 3_665
O3 K1 O3 62.61(12) 11_656 12_666
O3 K1 O3 106.26(15) 3_665 12_666
O3 K1 O3 145.09(6) 11_656 .
O3 K1 O3 62.61(12) 3_665 .
O3 K1 O3 145.09(6) 12_666 .
O3 K1 O3 106.26(15) 11_656 2_655
O3 K1 O3 62.61(12) 3_665 2_655
O3 K1 O3 145.09(6) 12_666 2_655
O3 K1 O3 62.61(12) . 2_655
O3 K1 O3 62.61(12) 11_656 10_556
O3 K1 O3 145.09(7) 3_665 10_556
O3 K1 O3 62.61(12) 12_666 10_556
O3 K1 O3 106.26(15) . 10_556
O3 K1 O3 145.09(6) 2_655 10_556
O3 K1 O1W 125.47(8) 11_656 1_655
O3 K1 O1W 65.02(9) 3_665 1_655
O3 K1 O1W 65.02(9) 12_666 1_655
O3 K1 O1W 80.91(9) . 1_655
O3 K1 O1W 125.47(8) 2_655 1_655
O3 K1 O1W 80.91(9) 10_556 1_655
O3 K1 O1W 65.02(8) 11_656 1_545
O3 K1 O1W 80.91(9) 3_665 1_545
O3 K1 O1W 80.91(9) 12_666 1_545
O3 K1 O1W 125.47(8) . 1_545
O3 K1 O1W 65.02(8) 2_655 1_545
O3 K1 O1W 125.47(8) 10_556 1_545
O1W K1 O1W 120.0 1_655 1_545
O3 K1 O2 99.09(9) 11_656 1_545
O3 K1 O2 54.53(8) 3_665 1_545
O3 K1 O2 54.53(8) 12_666 1_545
O3 K1 O2 114.98(8) . 1_545
O3 K1 O2 99.09(9) 2_655 1_545
O3 K1 O2 114.98(8) 10_556 1_545
O1W K1 O2 60.0 1_655 1_545
O1W K1 O2 60.0 1_545 1_545
O3 K1 O2 114.98(8) 11_656 .
O3 K1 O2 99.09(9) 3_665 .
O3 K1 O2 99.09(9) 12_666 .
O3 K1 O2 54.53(8) . .
O3 K1 O2 114.98(8) 2_655 .
O3 K1 O2 54.53(8) 10_556 .
O1W K1 O2 60.0 1_655 .
O1W K1 O2 180.0 1_545 .
O2 K1 O2 120.0 1_545 .
O3 K1 O2 54.53(8) 11_656 1_445
O3 K1 O2 114.98(9) 3_665 1_445
O3 K1 O2 114.98(9) 12_666 1_445
O3 K1 O2 99.09(9) . 1_445
O3 K1 O2 54.53(8) 2_655 1_445
O3 K1 O2 99.09(9) 10_556 1_445
O1W K1 O2 180.0 1_655 1_445
O1W K1 O2 60.0 1_545 1_445
O2 K1 O2 120.0 1_545 1_445
O2 K1 O2 120.0 . 1_445
O3 K1 O1W 80.91(9) 11_656 .
O3 K1 O1W 125.47(8) 3_665 .
O3 K1 O1W 125.47(8) 12_666 .
O3 K1 O1W 65.02(8) . .
O3 K1 O1W 80.91(9) 2_655 .
O3 K1 O1W 65.02(8) 10_556 .
O1W K1 O1W 120.0 1_655 .
O1W K1 O1W 120.0 1_545 .
O2 K1 O1W 180.0 1_545 .
O2 K1 O1W 60.0 . .
O2 K1 O1W 60.0 1_445 .
O1 K2 O1 88.91(11) 3_655 8_656
O1 K2 O1 91.09(11) 3_655 2_655
O1 K2 O1 180.000(1) 8_656 2_655
O1 K2 O1 180.000(2) 3_655 9_656
O1 K2 O1 91.09(11) 8_656 9_656
O1 K2 O1 88.91(11) 2_655 9_656
O1 K2 O1 88.91(11) 3_655 7_656
O1 K2 O1 91.09(11) 8_656 7_656
O1 K2 O1 88.91(11) 2_655 7_656
O1 K2 O1 91.09(11) 9_656 7_656
O1 K2 O1 91.09(11) 3_655 1_655
O1 K2 O1 88.91(11) 8_656 1_655
O1 K2 O1 91.09(11) 2_655 1_655
O1 K2 O1 88.91(11) 9_656 1_655
O1 K2 O1 180.000(1) 7_656 1_655
O1 K2 I1 71.01(8) 3_655 1_545
O1 K2 I1 157.23(8) 8_656 1_545
O1 K2 I1 22.77(8) 2_655 1_545
O1 K2 I1 108.99(8) 9_656 1_545
O1 K2 I1 78.26(8) 7_656 1_545
O1 K2 I1 101.74(8) 1_655 1_545
O1 K2 I1 108.99(8) 3_655 7_766
O1 K2 I1 22.77(8) 8_656 7_766
O1 K2 I1 157.23(8) 2_655 7_766
O1 K2 I1 71.01(8) 9_656 7_766
O1 K2 I1 101.74(8) 7_656 7_766
O1 K2 I1 78.26(8) 1_655 7_766
I1 K2 I1 180.0 1_545 7_766
O1 K2 I1 157.23(8) 3_655 7_666
O1 K2 I1 101.74(8) 8_656 7_666
O1 K2 I1 78.26(8) 2_655 7_666
O1 K2 I1 22.77(8) 9_656 7_666
O1 K2 I1 71.01(8) 7_656 7_666
O1 K2 I1 108.99(8) 1_655 7_666
I1 K2 I1 93.811(12) 1_545 7_666
I1 K2 I1 86.189(12) 7_766 7_666
O1 K2 I1 22.77(8) 3_655 1_645
O1 K2 I1 78.26(8) 8_656 1_645
O1 K2 I1 101.74(8) 2_655 1_645
O1 K2 I1 157.23(8) 9_656 1_645
O1 K2 I1 108.99(8) 7_656 1_645
O1 K2 I1 71.01(8) 1_655 1_645
I1 K2 I1 86.189(12) 1_545 1_645
I1 K2 I1 93.811(12) 7_766 1_645
I1 K2 I1 180.000(12) 7_666 1_645
O1 K2 I1 78.26(8) 3_655 7_656
O1 K2 I1 71.01(8) 8_656 7_656
O1 K2 I1 108.99(8) 2_655 7_656
O1 K2 I1 101.74(8) 9_656 7_656
O1 K2 I1 22.77(7) 7_656 7_656
O1 K2 I1 157.23(7) 1_655 7_656
I1 K2 I1 93.811(12) 1_545 7_656
I1 K2 I1 86.189(12) 7_766 7_656
I1 K2 I1 86.189(12) 7_666 7_656
I1 K2 I1 93.811(12) 1_645 7_656
O1 K2 I1 101.74(8) 3_655 1_655
O1 K2 I1 108.99(8) 8_656 1_655
O1 K2 I1 71.01(8) 2_655 1_655
O1 K2 I1 78.26(8) 9_656 1_655
O1 K2 I1 157.23(7) 7_656 1_655
O1 K2 I1 22.77(7) 1_655 1_655
I1 K2 I1 86.189(12) 1_545 1_655
I1 K2 I1 93.811(12) 7_766 1_655
I1 K2 I1 93.811(12) 7_666 1_655
I1 K2 I1 86.189(12) 1_645 1_655
I1 K2 I1 180.0 7_656 1_655
O1 Zn1 O1 94.75(15) 3_665 2_655
O1 Zn1 O1 94.75(15) 3_665 .
O1 Zn1 O1 94.75(15) 2_655 .
O1 Zn1 O3 175.02(16) 3_665 2_655
O1 Zn1 O3 87.91(15) 2_655 2_655
O1 Zn1 O3 89.22(16) . 2_655
O1 Zn1 O3 87.91(15) 3_665 3_665
O1 Zn1 O3 89.22(16) 2_655 3_665
O1 Zn1 O3 175.02(16) . 3_665
O3 Zn1 O3 87.91(15) 2_655 3_665
O1 Zn1 O3 89.22(16) 3_665 .
O1 Zn1 O3 175.02(16) 2_655 .
O1 Zn1 O3 87.91(15) . .
O3 Zn1 O3 87.91(15) 2_655 .
O3 Zn1 O3 87.91(15) 3_665 .
O1 Zn1 K1 121.83(11) 3_665 .
O1 Zn1 K1 121.83(11) 2_655 .
O1 Zn1 K1 121.83(11) . .
O3 Zn1 K1 53.27(11) 2_655 .
O3 Zn1 K1 53.27(11) 3_665 .
O3 Zn1 K1 53.27(11) . .
O3 V1 O3 110.44(14) 2_765 3_675
O3 V1 O3 110.44(14) 2_765 .
O3 V1 O3 110.44(14) 3_675 .
O3 V1 O2 108.48(14) 2_765 .
O3 V1 O2 108.48(14) 3_675 .
O3 V1 O2 108.48(14) . .
O3 V1 K1 138.71(15) 2_765 1_565
O3 V1 K1 50.01(14) 3_675 1_565
O3 V1 K1 110.68(15) . 1_565
O2 V1 K1 60.94(2) . 1_565
O3 V1 K1 110.68(15) 2_765 .
O3 V1 K1 138.71(15) 3_675 .
O3 V1 K1 50.01(14) . .
O2 V1 K1 60.94(2) . .
K1 V1 K1 98.41(3) 1_565 .
O3 V1 K1 50.01(14) 2_765 1_665
O3 V1 K1 110.68(15) 3_675 1_665
O3 V1 K1 138.71(15) . 1_665
O2 V1 K1 60.94(2) . 1_665
K1 V1 K1 98.41(3) 1_565 1_665
K1 V1 K1 98.41(3) . 1_665
O1 I1 O1 98.60(16) 2_665 3_565
O1 I1 O1 98.60(16) 2_665 .
O1 I1 O1 98.60(16) 3_565 .
O1 I1 K2 38.21(12) 2_665 1_565
O1 I1 K2 111.71(12) 3_565 1_565
O1 I1 K2 61.62(13) . 1_565
O1 I1 K2 61.62(13) 2_665 1_465
O1 I1 K2 38.21(12) 3_565 1_465
O1 I1 K2 111.71(12) . 1_465
K2 I1 K2 86.189(12) 1_565 1_465
O1 I1 K2 111.71(12) 2_665 1_455
O1 I1 K2 61.62(13) 3_565 1_455
O1 I1 K2 38.21(12) . 1_455
K2 I1 K2 86.189(12) 1_565 1_455
K2 I1 K2 86.189(12) 1_465 1_455
I1 O1 Zn1 113.43(19) . .
I1 O1 K2 119.03(17) . 1_455
Zn1 O1 K2 116.09(15) . 1_455
V1 O2 V1 180.0 10_556 .
V1 O2 K1 90.0 10_556 1_565
V1 O2 K1 90.0 . 1_565
V1 O2 K1 90.0 10_556 .
V1 O2 K1 90.0 . .
K1 O2 K1 120.0 1_565 .
V1 O2 K1 90.0 10_556 1_665
V1 O2 K1 90.0 . 1_665
K1 O2 K1 120.0 1_565 1_665
K1 O2 K1 120.0 . 1_665
V1 O3 Zn1 147.4(3) . .
V1 O3 K1 103.59(17) . .
Zn1 O3 K1 89.86(13) . .
K1 O1W K1 120.0 1_565 1_455
K1 O1W K1 120.0 1_565 .
K1 O1W K1 120.0 1_455 .

loop_
_geom_bond_atom_site_label_1
_geom_bond_atom_site_label_2
_geom_bond_distance
_geom_bond_site_symmetry_2
K1 O3 2.902(4) 11_656
K1 O3 2.902(4) 3_665
K1 O3 2.902(4) 12_666
K1 O3 2.902(4) .
K1 O3 2.902(4) 2_655
K1 O3 2.902(4) 10_556
K1 O1W 3.2177(3) 1_655
K1 O1W 3.2177(3) 1_545
K1 O2 3.2177(3) 1_545
K1 O2 3.2177(3) .
K1 O2 3.2177(3) 1_445
K1 O1W 3.2177(3) .
K2 O1 2.885(4) 3_655
K2 O1 2.885(4) 8_656
K2 O1 2.885(4) 2_655
K2 O1 2.885(4) 9_656
K2 O1 2.885(4) 7_656
K2 O1 2.885(4) 1_655
K2 I1 4.0787(5) 1_545
K2 I1 4.0787(5) 7_766
K2 I1 4.0787(5) 7_666
K2 I1 4.0787(5) 1_645
K2 I1 4.0787(5) 7_656
K2 I1 4.0787(5) 1_655
Zn1 O1 2.049(4) 3_665
Zn1 O1 2.049(4) 2_655
Zn1 O1 2.049(4) .
Zn1 O3 2.172(4) 2_655
Zn1 O3 2.172(4) 3_665
Zn1 O3 2.172(4) .
V1 O3 1.683(4) 2_765
V1 O3 1.683(4) 3_675
V1 O3 1.683(4) .
V1 O2 1.7877(15) .
V1 K1 3.6809(8) 1_565
V1 K1 3.6809(8) 1_665
I1 O1 1.805(4) 2_665
I1 O1 1.805(4) 3_565
I1 O1 1.805(4) .
I1 K2 4.0787(5) 1_565
I1 K2 4.0787(5) 1_465
I1 K2 4.0787(5) 1_455
O1 K2 2.885(4) 1_455
O2 V1 1.7877(15) 10_556
O2 K1 3.2177(3) 1_565
O2 K1 3.2177(4) 1_665
O1W K1 3.2177(4) 1_565
O1W K1 3.2177(3) 1_455
